data_4341792
loop_
_publ_author_name
'Hietsoi, Oleksandr'
'Dunk, Paul W.'
'Stout, Heather D.'
'Arroyave, Alejandra'
'Kovnir, Kirill'
'Irons, Raechel E.'
'Kassenova, Nazira'
'Erkasov, Rakhmetulla'
'Achim, Catalina'
'Shatruk, Michael'

_publ_section_title
;
 Spin Crossover in Tetranuclear Fe(II) Complexes, {[(tpma)Fe(\m-CN)]4}X4
 (X = ClO4(-), BF4(-)).
;
_journal_name_full 'Inorganic chemistry'
_journal_page_first 141202143346008
_journal_paper_doi 10.1021/ic502215h
_journal_year 2014
_chemical_formula_sum 'C78 H75 B4 F16 Fe4 N21 O'
_chemical_formula_weight 1893.23
_chemical_name_systematic
;
 ?
;
_space_group_crystal_system monoclinic
_space_group_IT_number 15
_space_group_name_Hall '-C 2yc'
_space_group_name_H-M_alt 'C 1 2/c 1'
_symmetry_space_group_name_Hall '-C 2yc'
_symmetry_space_group_name_H-M 'C 1 2/c 1'
_atom_sites_solution_hydrogens geom
_audit_creation_method SHELXL-2013
_cell_angle_alpha 90
_cell_angle_beta 133.0610(10)
_cell_angle_gamma 90
_cell_formula_units_Z 8
_cell_length_a 36.482(3)
_cell_length_b 27.585(2)
_cell_length_c 25.201(3)
_cell_measurement_temperature 100(2)
_cell_volume 18530(3)
_computing_cell_refinement 'SMART V5.625 (Bruker, 2000)'
_computing_data_collection 'SMART V5.625 (Bruker, 2000)'
_computing_data_reduction 'SAINT V6.32 (Bruker, 2001)'
_computing_molecular_graphics 'X-Seed (Barbour, 2001)'
_computing_publication_material 'SHELXL-2013 (Sheldrick, 2013)'
_computing_structure_refinement 'SHELXL-2013 (Sheldrick, 2013)'
_computing_structure_solution 'SHELXS-97 (Sheldrick, 1997)'
_diffrn_ambient_temperature 100(2)
_diffrn_measured_fraction_theta_full 0.778
_diffrn_measured_fraction_theta_max 0.793
_diffrn_radiation_type MoK\a
_diffrn_radiation_wavelength 0.71073
_diffrn_reflns_av_R_equivalents 0.0431
_diffrn_reflns_av_unetI/netI 0.0477
_diffrn_reflns_Laue_measured_fraction_full 0.778
_diffrn_reflns_Laue_measured_fraction_max 0.793
_diffrn_reflns_limit_h_max 45
_diffrn_reflns_limit_h_min -45
_diffrn_reflns_limit_k_max 34
_diffrn_reflns_limit_k_min -34
_diffrn_reflns_limit_l_max 31
_diffrn_reflns_limit_l_min -31
_diffrn_reflns_number 73254
_diffrn_reflns_point_group_measured_fraction_full 0.778
_diffrn_reflns_point_group_measured_fraction_max 0.793
_diffrn_reflns_theta_full 25.242
_diffrn_reflns_theta_max 26.372
_diffrn_reflns_theta_min 1.845
_exptl_absorpt_coefficient_mu 0.699
_exptl_absorpt_correction_T_max 0.9327
_exptl_absorpt_correction_T_min 0.6818
_exptl_absorpt_correction_type multi-scan
_exptl_absorpt_process_details 'SADABS v2.03 (Bruker, 2003)'
_exptl_crystal_colour red
_exptl_crystal_density_diffrn 1.357
_exptl_crystal_description plate
_exptl_crystal_F_000 7728
_exptl_crystal_size_max 0.59
_exptl_crystal_size_mid 0.12
_exptl_crystal_size_min 0.10
_refine_diff_density_max 0.965
_refine_diff_density_min -0.734
_refine_diff_density_rms 0.094
_refine_ls_extinction_method none
_refine_ls_goodness_of_fit_ref 1.061
_refine_ls_hydrogen_treatment constr
_refine_ls_matrix_type full
_refine_ls_number_parameters 1154
_refine_ls_number_reflns 15042
_refine_ls_number_restraints 32
_refine_ls_restrained_S_all 1.066
_refine_ls_R_factor_all 0.1005
_refine_ls_R_factor_gt 0.0762
_refine_ls_shift/su_max 0.007
_refine_ls_shift/su_mean 0.000
_refine_ls_structure_factor_coef Fsqd
_refine_ls_weighting_details 'w=1/[\s^2^(Fo^2^)+(0.1636P)^2^+28.5883P] where P=(Fo^2^+2Fc^2^)/3'
_refine_ls_weighting_scheme calc
_refine_ls_wR_factor_gt 0.2277
_refine_ls_wR_factor_ref 0.2493
_reflns_Friedel_coverage 0.000
_reflns_number_gt 11038
_reflns_number_total 15042
_reflns_threshold_expression 'I > 2\s(I)'
_cod_data_source_file ic502215h_si_002.cif
_cod_data_source_block Structure-1b-100K
_cod_database_code 4341792
_shelx_space_group_comment
;
The symmetry employed for this shelxl refinement is uniquely defined
by the following loop, which should always be used as a source of
symmetry information in preference to the above space-group names.
They are only intended as comments.
;
_shelx_estimated_absorpt_t_min 0.682
_shelx_estimated_absorpt_t_max 0.933
_shelxl_version_number 2013-4

loop_
_space_group_symop_operation_xyz
'x, y, z'
'-x, y, -z+1/2'
'x+1/2, y+1/2, z'
'-x+1/2, y+1/2, -z+1/2'
'-x, -y, -z'
'x, -y, z-1/2'
'-x+1/2, -y+1/2, -z'
'x+1/2, -y+1/2, z-1/2'

loop_
_atom_site_label
_atom_site_type_symbol
_atom_site_fract_x
_atom_site_fract_y
_atom_site_fract_z
_atom_site_U_iso_or_equiv
_atom_site_adp_type
_atom_site_occupancy
_atom_site_site_symmetry_order
_atom_site_calc_flag
_atom_site_refinement_flags_posn
_atom_site_refinement_flags_adp
_atom_site_refinement_flags_occupancy
_atom_site_disorder_assembly
_atom_site_disorder_group
Fe1 Fe 0.13037(2) 0.08181(2) 0.65379(4) 0.03156(19) Uani 1 1 d . . . . .
Fe2 Fe 0.09136(3) 0.24319(2) 0.68951(4) 0.0371(2) Uani 1 1 d . . . . .
Fe3 Fe 0.25139(2) 0.27152(2) 0.75260(3) 0.02833(18) Uani 1 1 d . . . . .
Fe4 Fe 0.15174(2) 0.18737(3) 0.51662(4) 0.0350(2) Uani 1 1 d . . . . .
B1 B 0.07075(18) 0.1206(2) 0.2015(3) 0.0349(10) Uani 1 1 d . . . . .
F1 F 0.06409(11) 0.16934(12) 0.20755(17) 0.0505(7) Uani 1 1 d . . . . .
F2 F 0.09822(11) 0.11958(11) 0.18049(18) 0.0467(7) Uani 1 1 d . . . . .
F3 F 0.02538(11) 0.09767(13) 0.14801(19) 0.0556(8) Uani 1 1 d . . . . .
F4 F 0.09847(12) 0.09691(13) 0.26738(18) 0.0546(8) Uani 1 1 d . . . . .
B2 B 0.3959(3) 0.1352(3) 0.7828(4) 0.0575(16) Uani 1 1 d D . . . .
F5 F 0.40697(18) 0.12793(19) 0.8454(2) 0.0879(13) Uani 1 1 d D . . . .
F6 F 0.40845(18) 0.1808(2) 0.7812(3) 0.0945(16) Uani 1 1 d D . . . .
F7 F 0.4175(6) 0.1015(5) 0.7734(9) 0.234(6) Uani 1 1 d D . . . .
F8 F 0.34602(17) 0.1306(2) 0.7275(3) 0.112(2) Uani 1 1 d D . . . .
B3 B 0.2488(6) 0.0798(6) 0.9968(10) 0.097(4) Uiso 0.727(9) 1 d D . P A -1
F9 F 0.2665(6) 0.0481(8) 0.9759(10) 0.198(6) Uiso 0.727(9) 1 d D . P A -1
F10 F 0.2271(2) 0.1174(2) 0.9577(3) 0.0737(17) Uiso 0.727(9) 1 d D . P A -1
F11 F 0.2810(6) 0.0734(7) 1.0676(10) 0.206(6) Uiso 0.727(9) 1 d D . P A -1
F12 F 0.2108(8) 0.0559(8) 0.9898(13) 0.228(8) Uiso 0.727(9) 1 d D . P A -1
B3A B 0.3268(9) 0.0268(9) 1.0339(15) 0.078(9) Uiso 0.273(9) 1 d D . P A -2
F9A F 0.2773(5) 0.0147(7) 0.9756(10) 0.084(5) Uiso 0.273(9) 1 d D . P A -2
F10A F 0.3327(6) 0.0732(6) 1.0350(11) 0.090(6) Uiso 0.273(9) 1 d D . P A -2
F11A F 0.3399(10) -0.0006(10) 1.0870(15) 0.142(10) Uiso 0.273(9) 1 d D . P A -2
F12A F 0.3572(12) 0.0035(13) 1.026(2) 0.182(14) Uiso 0.273(9) 1 d D . P A -2
B4 B 0.0980(4) -0.0636(5) 0.3543(7) 0.042(3) Uani 0.5 1 d . . P B -3
F13 F 0.11742(16) -0.11029(17) 0.3577(2) 0.0277(9) Uani 0.5 1 d . . P B -3
F14 F 0.1267(4) -0.0305(4) 0.3577(5) 0.105(4) Uani 0.5 1 d . . P B -3
F15 F 0.0497(3) -0.0613(3) 0.2846(5) 0.086(3) Uani 0.5 1 d . . P B -3
F16 F 0.0977(3) -0.0585(3) 0.4075(4) 0.0605(18) Uani 0.5 1 d . . P B -3
B5 B 0.0872(9) 0.4423(9) 0.5633(13) 0.117(8) Uiso 0.5 1 d D . P . .
F17 F 0.1185(7) 0.4155(8) 0.6223(12) 0.183(8) Uiso 0.5 1 d D . P . .
F18 F 0.0470(9) 0.4188(11) 0.5117(15) 0.251(13) Uiso 0.5 1 d D . P . .
F20 F 0.0790(11) 0.4834(10) 0.5835(17) 0.241(12) Uiso 0.5 1 d D . P . .
F19 F 0.1034(13) 0.4567(13) 0.5311(19) 0.280(15) Uiso 0.5 1 d D . P . .
N1 N 0.12348(13) 0.14026(15) 0.6922(2) 0.0379(9) Uani 1 1 d . . . . .
N2 N 0.12343(15) 0.12124(14) 0.5818(3) 0.0392(9) Uani 1 1 d . . . . .
N3 N 0.18448(15) 0.27257(14) 0.7167(2) 0.0338(8) Uani 1 1 d . . . . .
N4 N 0.22527(13) 0.23092(14) 0.6697(2) 0.0323(8) Uani 1 1 d . . . . .
N5 N 0.20636(15) 0.08156(15) 0.7365(3) 0.0468(11) Uani 1 1 d . . . . .
N6 N 0.14512(14) 0.01924(14) 0.6270(2) 0.0392(9) Uani 1 1 d . . . . .
N7 N 0.13499(14) 0.03648(15) 0.7227(2) 0.0421(10) Uani 1 1 d . . . . .
N8 N 0.05647(13) 0.06769(15) 0.5929(2) 0.0353(8) Uani 1 1 d . . . . .
N9 N 0.03339(16) 0.22230(16) 0.6765(3) 0.0434(10) Uani 1 1 d . . . . .
N10 N 0.04494(16) 0.24503(19) 0.5821(3) 0.0489(12) Uani 1 1 d . . . . .
N11 N 0.1305(2) 0.2556(2) 0.7918(3) 0.0638(17) Uani 1 1 d . . . . .
N12 N 0.0639(2) 0.31062(19) 0.6752(5) 0.076(2) Uani 1 1 d . . . . .
N13 N 0.28006(16) 0.30987(14) 0.8392(2) 0.0385(9) Uani 1 1 d . . . . .
N14 N 0.24549(13) 0.32749(14) 0.6986(2) 0.0329(8) Uani 1 1 d . . . . .
N15 N 0.27369(14) 0.21491(14) 0.8165(2) 0.0374(9) Uani 1 1 d . . . . .
N16 N 0.32156(14) 0.27055(15) 0.7939(2) 0.0365(9) Uani 1 1 d . . . . .
N17 N 0.10148(14) 0.23910(19) 0.4787(2) 0.0455(11) Uani 1 1 d . . . . .
N18 N 0.17398(14) 0.23132(17) 0.4787(2) 0.0406(9) Uani 1 1 d . . . . .
N19 N 0.18870(15) 0.13103(18) 0.5252(3) 0.0452(11) Uani 1 1 d . . . . .
N20 N 0.10111(17) 0.1640(2) 0.4120(3) 0.0567(13) Uani 1 1 d . . . . .
C1 C 0.11311(14) 0.17879(17) 0.6966(2) 0.0302(9) Uani 1 1 d . . . . .
C2 C 0.12888(15) 0.14667(17) 0.5510(3) 0.0346(10) Uani 1 1 d . . . . .
C3 C 0.14707(17) 0.26448(16) 0.7016(3) 0.0342(10) Uani 1 1 d . . . . .
C4 C 0.20073(15) 0.21179(16) 0.6135(2) 0.0301(9) Uani 1 1 d . . . . .
C5 C 0.2400(2) 0.0940(2) 0.7315(4) 0.0616(18) Uani 1 1 d . . . . .
H5 H 0.2291 0.1131 0.6915 0.074 Uiso 1 1 calc R U . . .
C6 C 0.2901(3) 0.0796(3) 0.7837(6) 0.084(3) Uani 1 1 d . . . . .
H6 H 0.3129 0.0889 0.7791 0.101 Uiso 1 1 calc R U . . .
C7 C 0.3058(3) 0.0529(3) 0.8399(5) 0.088(3) Uani 1 1 d . . . . .
H7 H 0.3393 0.0412 0.8738 0.105 Uiso 1 1 calc R U . . .
C8 C 0.2712(2) 0.0412(3) 0.8498(5) 0.081(3) Uani 1 1 d . . . . .
H8 H 0.2820 0.0240 0.8910 0.097 Uiso 1 1 calc R U . . .
C9 C 0.2226(2) 0.05681(19) 0.7957(3) 0.0555(16) Uani 1 1 d . . . . .
C10 C 0.18299(19) 0.0486(2) 0.7980(3) 0.0497(13) Uani 1 1 d . . . . .
H10A H 0.1929 0.0216 0.8315 0.060 Uiso 1 1 calc R U . . .
H10B H 0.1786 0.0781 0.8155 0.060 Uiso 1 1 calc R U . . .
C11 C 0.1345(2) -0.01468(18) 0.7033(3) 0.0467(12) Uani 1 1 d . . . . .
H11A H 0.1547 -0.0350 0.7477 0.056 Uiso 1 1 calc R U . . .
H11B H 0.0997 -0.0271 0.6692 0.056 Uiso 1 1 calc R U . . .
C12 C 0.15513(17) -0.01851(17) 0.6694(3) 0.0473(13) Uani 1 1 d . . . . .
C13 C 0.1812(2) -0.0588(2) 0.6782(5) 0.0644(18) Uani 1 1 d . . . . .
H13 H 0.1880 -0.0848 0.7086 0.077 Uiso 1 1 calc R U . . .
C14 C 0.1971(3) -0.0605(2) 0.6424(6) 0.088(3) Uani 1 1 d . . . . .
H14 H 0.2164 -0.0873 0.6491 0.105 Uiso 1 1 calc R U . . .
C15 C 0.1848(3) -0.0221(2) 0.5951(5) 0.074(2) Uani 1 1 d . . . . .
H15 H 0.1935 -0.0232 0.5671 0.088 Uiso 1 1 calc R U . . .
C16 C 0.1598(2) 0.0166(2) 0.5917(4) 0.0537(15) Uani 1 1 d . . . . .
H16 H 0.1525 0.0433 0.5620 0.064 Uiso 1 1 calc R U . . .
C17 C 0.09000(19) 0.0454(2) 0.7120(3) 0.0436(11) Uani 1 1 d . . . . .
H17A H 0.0954 0.0744 0.7398 0.052 Uiso 1 1 calc R U . . .
H17B H 0.0839 0.0172 0.7295 0.052 Uiso 1 1 calc R U . . .
C18 C 0.04575(17) 0.05318(18) 0.6321(3) 0.0389(10) Uani 1 1 d . . . . .
C19 C -0.0041(2) 0.0472(2) 0.6001(4) 0.0527(14) Uani 1 1 d . . . . .
H19 H -0.0114 0.0370 0.6281 0.063 Uiso 1 1 calc R U . . .
C20 C -0.04204(19) 0.0565(2) 0.5269(4) 0.0602(17) Uani 1 1 d . . . . .
H20 H -0.0760 0.0528 0.5039 0.072 Uiso 1 1 calc R U . . .
C21 C -0.0312(2) 0.0711(2) 0.4870(3) 0.0550(15) Uani 1 1 d . . . . .
H21 H -0.0574 0.0777 0.4365 0.066 Uiso 1 1 calc R U . . .
C22 C 0.01867(18) 0.07621(19) 0.5213(3) 0.0439(11) Uani 1 1 d . . . . .
H22 H 0.0263 0.0859 0.4936 0.053 Uiso 1 1 calc R U . . .
C23 C 0.1546(3) 0.2224(4) 0.8457(4) 0.092(3) Uani 1 1 d . . . . .
H23 H 0.1529 0.1894 0.8336 0.111 Uiso 1 1 calc R U . . .
C24 C 0.1820(4) 0.2340(6) 0.9189(5) 0.139(6) Uani 1 1 d . . . . .
H24 H 0.1989 0.2102 0.9561 0.167 Uiso 1 1 calc R U . . .
C25 C 0.1826(5) 0.2836(8) 0.9326(8) 0.140(6) Uani 1 1 d . U . . .
H25 H 0.2006 0.2938 0.9809 0.169 Uiso 1 1 calc R U . . .
C26 C 0.1566(5) 0.3193(6) 0.8757(10) 0.147(7) Uani 1 1 d . . . . .
H26 H 0.1566 0.3525 0.8858 0.177 Uiso 1 1 calc R U . . .
C27 C 0.1320(4) 0.3041(4) 0.8065(7) 0.101(4) Uani 1 1 d . . . . .
C28 C 0.1073(4) 0.3361(3) 0.7457(9) 0.112(5) Uani 1 1 d . . . . .
H28A H 0.1317 0.3475 0.7429 0.135 Uiso 1 1 calc R U . . .
H28B H 0.0945 0.3648 0.7525 0.135 Uiso 1 1 calc R U . . .
C29 C 0.0204(4) 0.3085(3) 0.6696(7) 0.093(3) Uani 1 1 d . . . . .
H29A H -0.0083 0.3263 0.6255 0.112 Uiso 1 1 calc R U . . .
H29B H 0.0296 0.3250 0.7122 0.112 Uiso 1 1 calc R U . . .
C30 C 0.0043(3) 0.2572(2) 0.6660(5) 0.065(2) Uani 1 1 d . . . . .
C31 C -0.0395(3) 0.2489(3) 0.6515(6) 0.084(3) Uani 1 1 d . . . . .
H31 H -0.0600 0.2751 0.6424 0.101 Uiso 1 1 calc R U . . .
C32 C -0.0521(3) 0.2020(3) 0.6508(5) 0.073(2) Uani 1 1 d . . . . .
H32 H -0.0813 0.1952 0.6422 0.087 Uiso 1 1 calc R U . . .
C33 C -0.0218(2) 0.1647(2) 0.6628(4) 0.0569(16) Uani 1 1 d . . . . .
H33 H -0.0300 0.1319 0.6622 0.068 Uiso 1 1 calc R U . . .
C34 C 0.02028(19) 0.1759(2) 0.6755(3) 0.0420(11) Uani 1 1 d . . . . .
H34 H 0.0411 0.1502 0.6840 0.050 Uiso 1 1 calc R U . . .
C35 C 0.0500(3) 0.3287(3) 0.6091(6) 0.087(3) Uani 1 1 d . . . . .
H35A H 0.0802 0.3410 0.6205 0.105 Uiso 1 1 calc R U . . .
H35B H 0.0261 0.3560 0.5894 0.105 Uiso 1 1 calc R U . . .
C36 C 0.0264(2) 0.2895(3) 0.5537(5) 0.070(2) Uani 1 1 d . . . . .
C37 C -0.0115(3) 0.2950(4) 0.4763(6) 0.097(4) Uani 1 1 d . . . . .
H37 H -0.0266 0.3256 0.4549 0.116 Uiso 1 1 calc R U . . .
C38 C -0.0260(3) 0.2535(6) 0.4323(5) 0.104(4) Uani 1 1 d . . . . .
H38 H -0.0499 0.2562 0.3809 0.124 Uiso 1 1 calc R U . . .
C39 C -0.0065(2) 0.2124(4) 0.4630(4) 0.076(2) Uani 1 1 d . . . . .
H39 H -0.0165 0.1846 0.4336 0.091 Uiso 1 1 calc R U . . .
C40 C 0.02871(18) 0.2075(3) 0.5376(3) 0.0500(14) Uani 1 1 d . . . . .
H40 H 0.0418 0.1762 0.5580 0.060 Uiso 1 1 calc R U . . .
C41 C 0.2527(2) 0.19620(19) 0.8397(3) 0.0447(11) Uani 1 1 d . . . . .
H41 H 0.2195 0.2055 0.8161 0.054 Uiso 1 1 calc R U . . .
C42 C 0.2782(3) 0.1636(2) 0.8972(3) 0.0584(16) Uani 1 1 d . . . . .
H42 H 0.2619 0.1503 0.9113 0.070 Uiso 1 1 calc R U . . .
C43 C 0.3261(3) 0.1507(2) 0.9333(4) 0.072(2) Uani 1 1 d . . . . .
H43 H 0.3440 0.1294 0.9738 0.087 Uiso 1 1 calc R U . . .
C44 C 0.3491(3) 0.1694(2) 0.9095(4) 0.0672(19) Uani 1 1 d . . . . .
H44 H 0.3825 0.1611 0.9335 0.081 Uiso 1 1 calc R U . . .
C45 C 0.32088(19) 0.2001(2) 0.8503(3) 0.0487(13) Uani 1 1 d . . . . .
C46 C 0.33894(19) 0.2197(2) 0.8158(3) 0.0497(13) Uani 1 1 d . . . . .
H46A H 0.3760 0.2184 0.8508 0.060 Uiso 1 1 calc R U . . .
H46B H 0.3252 0.2000 0.7728 0.060 Uiso 1 1 calc R U . . .
C47 C 0.35403(17) 0.30387(19) 0.8577(3) 0.0431(11) Uani 1 1 d . . . . .
H47A H 0.3870 0.2883 0.8963 0.052 Uiso 1 1 calc R U . . .
H47B H 0.3597 0.3341 0.8429 0.052 Uiso 1 1 calc R U . . .
C48 C 0.33115(19) 0.31610(18) 0.8873(3) 0.0420(11) Uani 1 1 d . . . . .
C49 C 0.3582(3) 0.3341(3) 0.9557(3) 0.0629(17) Uani 1 1 d . . . . .
H49 H 0.3935 0.3376 0.9877 0.076 Uiso 1 1 calc R U . . .
C50 C 0.3341(3) 0.3471(3) 0.9783(4) 0.076(2) Uani 1 1 d . . . . .
H50 H 0.3525 0.3596 1.0257 0.091 Uiso 1 1 calc R U . . .
C51 C 0.2830(3) 0.3415(3) 0.9307(4) 0.072(2) Uani 1 1 d . . . . .
H51 H 0.2654 0.3504 0.9446 0.086 Uiso 1 1 calc R U . . .
C52 C 0.2570(2) 0.3226(2) 0.8614(3) 0.0491(13) Uani 1 1 d . . . . .
H52 H 0.2217 0.3186 0.8290 0.059 Uiso 1 1 calc R U . . .
C53 C 0.31882(17) 0.28767(19) 0.7356(3) 0.0389(10) Uani 1 1 d . . . . .
H53A H 0.3077 0.2610 0.7012 0.047 Uiso 1 1 calc R U . . .
H53B H 0.3523 0.2987 0.7567 0.047 Uiso 1 1 calc R U . . .
C54 C 0.28207(17) 0.32871(19) 0.6968(3) 0.0377(10) Uani 1 1 d . . . . .
C55 C 0.28312(19) 0.3646(2) 0.6597(3) 0.0467(12) Uani 1 1 d . . . . .
H55 H 0.3093 0.3653 0.6599 0.056 Uiso 1 1 calc R U . . .
C56 C 0.2466(2) 0.3992(2) 0.6227(4) 0.0584(16) Uani 1 1 d . . . . .
H56 H 0.2467 0.4236 0.5962 0.070 Uiso 1 1 calc R U . . .
C57 C 0.2091(2) 0.3984(2) 0.6244(4) 0.0573(15) Uani 1 1 d . . . . .
H57 H 0.1833 0.4221 0.5992 0.069 Uiso 1 1 calc R U . . .
C58 C 0.21049(18) 0.36240(19) 0.6633(3) 0.0427(11) Uani 1 1 d . . . . .
H58 H 0.1854 0.3622 0.6654 0.051 Uiso 1 1 calc R U . . .
C59 C 0.2384(2) 0.1219(2) 0.5791(4) 0.0583(16) Uani 1 1 d . . . . .
H59 H 0.2583 0.1433 0.6195 0.070 Uiso 1 1 calc R U . . .
C60 C 0.2607(3) 0.0832(3) 0.5775(6) 0.086(3) Uani 1 1 d . . . . .
H60 H 0.2959 0.0784 0.6154 0.104 Uiso 1 1 calc R U . . .
C61 C 0.2317(3) 0.0510(3) 0.5202(6) 0.092(3) Uani 1 1 d . . . . .
H61 H 0.2468 0.0240 0.5179 0.111 Uiso 1 1 calc R U . . .
C62 C 0.1819(3) 0.0585(3) 0.4676(5) 0.081(3) Uani 1 1 d . . . . .
H62 H 0.1614 0.0360 0.4288 0.098 Uiso 1 1 calc R U . . .
C63 C 0.1606(3) 0.0985(3) 0.4698(4) 0.0630(18) Uani 1 1 d . . . . .
C64 C 0.1051(2) 0.1106(3) 0.4146(4) 0.0672(19) Uani 1 1 d . . . . .
H64A H 0.0890 0.0976 0.3663 0.081 Uiso 1 1 calc R U . . .
H64B H 0.0884 0.0963 0.4295 0.081 Uiso 1 1 calc R U . . .
C65 C 0.1135(3) 0.1839(3) 0.3707(4) 0.068(2) Uani 1 1 d . . . . .
H65A H 0.1311 0.1587 0.3670 0.082 Uiso 1 1 calc R U . . .
H65B H 0.0821 0.1923 0.3208 0.082 Uiso 1 1 calc R U . . .
C66 C 0.14605(18) 0.2280(2) 0.4068(3) 0.0486(13) Uani 1 1 d . . . . .
C67 C 0.1468(2) 0.2617(3) 0.3676(3) 0.0591(17) Uani 1 1 d . . . . .
H67 H 0.1260 0.2581 0.3167 0.071 Uiso 1 1 calc R U . . .
C68 C 0.1784(2) 0.3006(3) 0.4038(4) 0.0644(18) Uani 1 1 d . . . . .
H68 H 0.1793 0.3250 0.3781 0.077 Uiso 1 1 calc R U . . .
C69 C 0.2088(2) 0.3040(3) 0.4782(3) 0.0529(14) Uani 1 1 d . . . . .
H69 H 0.2319 0.3300 0.5044 0.063 Uiso 1 1 calc R U . . .
C70 C 0.20557(16) 0.2693(2) 0.5144(3) 0.0397(11) Uani 1 1 d . . . . .
H70 H 0.2260 0.2722 0.5653 0.048 Uiso 1 1 calc R U . . .
C71 C 0.0511(2) 0.1825(3) 0.3814(3) 0.0655(19) Uani 1 1 d . . . . .
H71A H 0.0266 0.1822 0.3277 0.079 Uiso 1 1 calc R U . . .
H71B H 0.0381 0.1616 0.3974 0.079 Uiso 1 1 calc R U . . .
C72 C 0.05813(19) 0.2323(3) 0.4079(3) 0.0573(16) Uani 1 1 d . . . . .
C73 C 0.0248(2) 0.2697(4) 0.3663(4) 0.081(3) Uani 1 1 d . . . . .
H73 H -0.0044 0.2644 0.3165 0.097 Uiso 1 1 calc R U . . .
C74 C 0.0339(3) 0.3155(4) 0.3976(6) 0.092(3) Uani 1 1 d . . . . .
H74 H 0.0111 0.3415 0.3698 0.111 Uiso 1 1 calc R U . . .
C75 C 0.0769(2) 0.3218(3) 0.4697(5) 0.0689(19) Uani 1 1 d . . . . .
H75 H 0.0843 0.3523 0.4926 0.083 Uiso 1 1 calc R U . . .
C76 C 0.10928(19) 0.2826(2) 0.5086(3) 0.0492(13) Uani 1 1 d . . . . .
H76 H 0.1383 0.2870 0.5587 0.059 Uiso 1 1 calc R U . . .
N1S N 0.0705(4) -0.0178(5) 0.3427(8) 0.071(3) Uani 0.5 1 d . . P C 4
C1S C 0.0388(4) 0.0078(5) 0.3009(7) 0.053(3) Uani 0.5 1 d . . P C 4
C2S C 0.0000 0.0420(3) 0.2500 0.057(2) Uani 1 2 d S T P C 4
H2S1 H -0.0135 0.0558 0.2695 0.085 Uiso 0.5 1 calc R U P C 4
H2S2 H -0.0269 0.0255 0.2040 0.085 Uiso 0.5 1 calc R U P C 4
H2S3 H 0.0139 0.0680 0.2417 0.085 Uiso 0.5 1 calc R U P C 4
O1S O 0.0541(6) 0.6259(7) 0.3204(11) 0.127(5) Uiso 0.5 1 d . . P . .
N3S N 0.1594(7) 0.5663(9) 0.9525(12) 0.068(6) Uiso 0.25 1 d D . P . .
C3S C 0.1608(9) 0.5443(9) 0.2469(15) 0.060(6) Uiso 0.25 1 d D . P . .
N2S N 0.1636(10) 0.5793(9) 0.2245(16) 0.083(7) Uiso 0.25 1 d D . P . .
C5S C 0.1209(8) 0.5812(11) 0.9009(14) 0.069(7) Uiso 0.25 1 d D . P . .
C4S C 0.1705(15) 0.5032(12) 0.291(2) 0.097(11) Uiso 0.25 1 d D . P . .
H4S1 H 0.1754 0.4741 0.2736 0.146 Uiso 0.25 1 calc R U P . .
H4S2 H 0.1419 0.4983 0.2861 0.146 Uiso 0.25 1 calc R U P . .
H4S3 H 0.2008 0.5093 0.3415 0.146 Uiso 0.25 1 calc R U P . .
C6S C 0.0652(8) 0.5797(18) 0.846(2) 0.107(12) Uiso 0.25 1 d D . P . .
H6S1 H 0.0533 0.5664 0.8678 0.161 Uiso 0.25 1 calc R U P . .
H6S2 H 0.0535 0.5591 0.8051 0.161 Uiso 0.25 1 calc R U P . .
H6S3 H 0.0520 0.6126 0.8281 0.161 Uiso 0.25 1 calc R U P . .
O2S O 0.0551(6) 0.5908(6) 0.4784(10) 0.112(4) Uiso 0.5 1 d . . P . .

loop_
_atom_site_aniso_label
_atom_site_aniso_U_11
_atom_site_aniso_U_22
_atom_site_aniso_U_33
_atom_site_aniso_U_23
_atom_site_aniso_U_13
_atom_site_aniso_U_12
Fe1 0.0293(3) 0.0284(3) 0.0293(4) -0.0044(2) 0.0170(3) -0.0056(2)
Fe2 0.0457(4) 0.0352(4) 0.0495(5) -0.0122(3) 0.0400(4) -0.0110(3)
Fe3 0.0321(3) 0.0292(3) 0.0246(3) -0.0080(2) 0.0197(3) -0.0091(2)
Fe4 0.0328(3) 0.0496(4) 0.0263(4) -0.0134(3) 0.0216(3) -0.0155(3)
B1 0.035(2) 0.037(3) 0.028(3) 0.000(2) 0.019(2) 0.0054(19)
F1 0.0582(17) 0.0431(16) 0.0376(17) -0.0021(13) 0.0278(14) 0.0139(13)
F2 0.0556(16) 0.0420(16) 0.0509(19) -0.0002(13) 0.0396(15) -0.0012(12)
F3 0.0471(16) 0.063(2) 0.0457(19) -0.0134(16) 0.0276(14) -0.0145(14)
F4 0.0627(18) 0.0550(19) 0.0389(18) 0.0125(14) 0.0319(15) 0.0091(14)
B2 0.061(4) 0.056(4) 0.046(4) -0.005(3) 0.033(3) 0.000(3)
F5 0.107(3) 0.078(3) 0.046(2) 0.004(2) 0.040(2) 0.003(2)
F6 0.090(3) 0.109(4) 0.057(3) -0.008(3) 0.039(2) -0.042(3)
F7 0.337(15) 0.206(11) 0.303(16) 0.009(11) 0.275(14) 0.097(11)
F8 0.075(3) 0.143(5) 0.059(3) -0.001(3) 0.023(2) -0.043(3)
B4 0.037(5) 0.053(7) 0.038(6) 0.013(5) 0.026(5) -0.003(4)
F13 0.033(2) 0.032(2) 0.016(2) 0.0086(18) 0.0160(18) 0.0123(18)
F14 0.166(9) 0.118(8) 0.071(6) -0.069(6) 0.097(7) -0.110(7)
F15 0.050(4) 0.060(5) 0.066(5) 0.004(4) 0.007(4) 0.004(3)
F16 0.072(4) 0.072(5) 0.065(5) 0.001(4) 0.058(4) 0.005(3)
N1 0.0335(18) 0.036(2) 0.038(2) -0.0009(17) 0.0221(17) -0.0072(15)
N2 0.0416(19) 0.035(2) 0.053(3) -0.0141(18) 0.037(2) -0.0089(15)
N3 0.046(2) 0.0316(19) 0.033(2) -0.0089(15) 0.0306(17) -0.0103(15)
N4 0.0327(17) 0.0365(19) 0.029(2) -0.0042(15) 0.0214(16) -0.0079(14)
N5 0.042(2) 0.0276(19) 0.057(3) -0.0110(19) 0.028(2) -0.0106(15)
N6 0.0351(18) 0.0288(19) 0.043(2) -0.0070(16) 0.0225(17) -0.0086(14)
N7 0.039(2) 0.034(2) 0.031(2) -0.0035(16) 0.0153(17) -0.0077(15)
N8 0.0361(18) 0.0359(19) 0.0265(19) -0.0053(15) 0.0184(15) -0.0061(14)
N9 0.055(2) 0.043(2) 0.057(3) -0.019(2) 0.047(2) -0.0146(18)
N10 0.036(2) 0.064(3) 0.056(3) 0.023(2) 0.035(2) 0.0146(19)
N11 0.075(3) 0.090(4) 0.065(4) -0.053(3) 0.063(3) -0.055(3)
N12 0.092(4) 0.043(3) 0.156(7) -0.023(3) 0.109(5) -0.014(3)
N13 0.055(2) 0.0333(19) 0.032(2) -0.0092(16) 0.0315(19) -0.0172(16)
N14 0.0349(17) 0.0346(19) 0.032(2) -0.0082(15) 0.0239(16) -0.0101(14)
N15 0.045(2) 0.0311(18) 0.0240(19) -0.0069(15) 0.0189(16) -0.0123(15)
N16 0.0329(17) 0.038(2) 0.031(2) -0.0078(16) 0.0189(16) -0.0073(14)
N17 0.0309(18) 0.071(3) 0.033(2) -0.002(2) 0.0215(17) -0.0119(18)
N18 0.0366(19) 0.060(3) 0.031(2) -0.0079(18) 0.0253(17) -0.0095(17)
N19 0.043(2) 0.059(3) 0.045(3) -0.025(2) 0.034(2) -0.0206(19)
N20 0.049(2) 0.086(4) 0.038(3) -0.024(2) 0.032(2) -0.031(2)
C1 0.0274(18) 0.039(2) 0.021(2) -0.0048(17) 0.0152(16) -0.0093(16)
C2 0.0290(19) 0.040(2) 0.030(2) -0.0134(19) 0.0188(18) -0.0106(17)
C3 0.044(2) 0.031(2) 0.043(3) -0.0111(19) 0.035(2) -0.0094(17)
C4 0.0344(19) 0.034(2) 0.032(2) -0.0080(18) 0.0263(18) -0.0089(16)
C5 0.050(3) 0.039(3) 0.085(5) -0.026(3) 0.042(3) -0.017(2)
C6 0.052(4) 0.067(5) 0.111(8) -0.041(5) 0.047(4) -0.027(3)
C7 0.045(3) 0.077(5) 0.077(6) -0.023(5) 0.017(3) -0.006(3)
C8 0.041(3) 0.068(4) 0.067(5) -0.022(4) 0.011(3) -0.009(3)
C9 0.045(3) 0.032(3) 0.048(3) -0.015(2) 0.015(2) -0.010(2)
C10 0.045(3) 0.038(3) 0.033(3) -0.004(2) 0.014(2) -0.007(2)
C11 0.050(3) 0.030(2) 0.036(3) -0.004(2) 0.020(2) -0.0099(19)
C12 0.035(2) 0.025(2) 0.048(3) -0.011(2) 0.015(2) -0.0072(17)
C13 0.066(3) 0.031(3) 0.090(5) -0.001(3) 0.051(4) 0.004(2)
C14 0.083(5) 0.032(3) 0.158(9) -0.009(4) 0.086(6) 0.002(3)
C15 0.083(4) 0.046(3) 0.124(7) -0.023(4) 0.083(5) -0.017(3)
C16 0.048(3) 0.036(3) 0.076(4) -0.022(3) 0.042(3) -0.016(2)
C17 0.049(3) 0.049(3) 0.032(3) -0.007(2) 0.027(2) -0.011(2)
C18 0.038(2) 0.037(2) 0.033(3) -0.0099(19) 0.021(2) -0.0092(18)
C19 0.049(3) 0.052(3) 0.060(4) -0.015(3) 0.038(3) -0.016(2)
C20 0.034(2) 0.060(4) 0.055(4) -0.022(3) 0.018(2) -0.015(2)
C21 0.043(3) 0.047(3) 0.037(3) -0.011(2) 0.012(2) -0.009(2)
C22 0.043(2) 0.042(3) 0.028(2) -0.010(2) 0.016(2) -0.0047(19)
C23 0.085(4) 0.176(9) 0.047(4) -0.056(5) 0.057(4) -0.088(6)
C24 0.115(7) 0.275(17) 0.055(5) -0.083(8) 0.068(5) -0.134(10)
C25 0.123(7) 0.254(14) 0.099(7) -0.116(9) 0.097(7) -0.116(9)
C26 0.148(10) 0.193(14) 0.200(15) -0.159(13) 0.157(11) -0.129(10)
C27 0.120(6) 0.125(8) 0.148(9) -0.107(7) 0.126(7) -0.089(6)
C28 0.151(8) 0.058(4) 0.239(14) -0.078(7) 0.176(10) -0.057(5)
C29 0.113(6) 0.048(4) 0.200(11) -0.025(5) 0.139(7) -0.014(4)
C30 0.083(4) 0.047(3) 0.119(6) -0.023(3) 0.090(5) -0.015(3)
C31 0.100(5) 0.067(4) 0.157(9) -0.031(5) 0.115(6) -0.019(4)
C32 0.080(4) 0.076(4) 0.117(6) -0.037(4) 0.088(5) -0.030(3)
C33 0.072(3) 0.056(3) 0.079(5) -0.030(3) 0.066(4) -0.029(3)
C34 0.048(2) 0.049(3) 0.046(3) -0.015(2) 0.038(2) -0.015(2)
C35 0.091(5) 0.054(4) 0.172(10) 0.035(5) 0.111(6) 0.025(4)
C36 0.060(3) 0.071(4) 0.104(6) 0.042(4) 0.066(4) 0.026(3)
C37 0.061(4) 0.137(8) 0.110(8) 0.090(7) 0.065(5) 0.059(5)
C38 0.051(4) 0.199(13) 0.061(5) 0.036(7) 0.038(4) 0.026(6)
C39 0.030(2) 0.155(8) 0.036(3) 0.013(4) 0.020(2) 0.014(4)
C40 0.033(2) 0.085(4) 0.031(3) -0.005(3) 0.021(2) -0.002(2)
C41 0.063(3) 0.037(2) 0.031(3) -0.012(2) 0.030(2) -0.019(2)
C42 0.095(5) 0.036(3) 0.039(3) -0.007(2) 0.044(3) -0.016(3)
C43 0.098(5) 0.046(3) 0.041(3) 0.003(3) 0.035(3) 0.000(3)
C44 0.064(3) 0.040(3) 0.054(4) 0.003(3) 0.023(3) 0.000(2)
C45 0.049(3) 0.036(3) 0.037(3) -0.006(2) 0.020(2) -0.008(2)
C46 0.040(2) 0.043(3) 0.050(3) -0.008(2) 0.025(2) -0.002(2)
C47 0.036(2) 0.044(3) 0.033(3) -0.012(2) 0.018(2) -0.0146(19)
C48 0.051(3) 0.034(2) 0.031(3) -0.0087(19) 0.024(2) -0.0195(19)
C49 0.073(4) 0.065(4) 0.036(3) -0.019(3) 0.032(3) -0.037(3)
C50 0.106(5) 0.093(5) 0.048(4) -0.042(4) 0.060(4) -0.061(4)
C51 0.109(5) 0.079(5) 0.067(4) -0.047(4) 0.075(4) -0.058(4)
C52 0.071(3) 0.051(3) 0.046(3) -0.024(2) 0.048(3) -0.032(3)
C53 0.035(2) 0.048(3) 0.036(3) -0.014(2) 0.026(2) -0.0116(19)
C54 0.038(2) 0.046(3) 0.033(2) -0.011(2) 0.026(2) -0.0150(19)
C55 0.045(2) 0.061(3) 0.039(3) -0.003(2) 0.031(2) -0.016(2)
C56 0.069(3) 0.063(4) 0.048(3) 0.005(3) 0.042(3) -0.020(3)
C57 0.050(3) 0.048(3) 0.064(4) 0.014(3) 0.035(3) 0.000(2)
C58 0.042(2) 0.043(3) 0.045(3) -0.003(2) 0.030(2) -0.0069(19)
C59 0.059(3) 0.058(3) 0.076(4) -0.022(3) 0.054(3) -0.015(3)
C60 0.067(4) 0.079(5) 0.129(8) -0.034(5) 0.073(5) -0.012(4)
C61 0.094(6) 0.076(5) 0.137(9) -0.045(5) 0.091(6) -0.013(4)
C62 0.091(5) 0.076(5) 0.110(7) -0.061(5) 0.082(5) -0.041(4)
C63 0.073(4) 0.068(4) 0.073(4) -0.041(4) 0.060(4) -0.037(3)
C64 0.069(4) 0.088(5) 0.052(4) -0.042(4) 0.044(3) -0.044(3)
C65 0.068(4) 0.107(6) 0.040(3) -0.030(4) 0.041(3) -0.042(4)
C66 0.039(2) 0.082(4) 0.028(3) -0.008(2) 0.024(2) -0.008(2)
C67 0.044(3) 0.108(5) 0.032(3) 0.003(3) 0.029(2) -0.005(3)
C68 0.051(3) 0.101(5) 0.046(4) 0.011(3) 0.035(3) -0.005(3)
C69 0.046(3) 0.073(4) 0.041(3) 0.000(3) 0.031(2) -0.010(2)
C70 0.030(2) 0.057(3) 0.032(3) -0.003(2) 0.0210(19) -0.0062(19)
C71 0.038(3) 0.110(6) 0.028(3) -0.010(3) 0.015(2) -0.026(3)
C72 0.034(2) 0.089(5) 0.037(3) 0.010(3) 0.019(2) -0.008(3)
C73 0.037(3) 0.131(8) 0.051(4) 0.024(5) 0.021(3) 0.004(4)
C74 0.041(3) 0.124(8) 0.090(6) 0.043(6) 0.036(4) 0.015(4)
C75 0.054(3) 0.078(5) 0.080(5) 0.021(4) 0.048(4) 0.010(3)
C76 0.041(2) 0.062(3) 0.050(3) 0.009(3) 0.033(2) 0.001(2)
N1S 0.055(6) 0.077(8) 0.081(9) 0.001(7) 0.045(6) -0.011(6)
C1S 0.037(5) 0.057(7) 0.057(7) -0.004(6) 0.028(5) 0.000(5)
C2S 0.044(4) 0.044(4) 0.056(5) 0.000 0.024(4) 0.000

loop_
_atom_type_symbol
_atom_type_description
_atom_type_scat_dispersion_real
_atom_type_scat_dispersion_imag
_atom_type_scat_source
C C 0.0033 0.0016 'International Tables Vol C Tables 4.2.6.8 and 6.1.1.4'
H H 0.0000 0.0000 'International Tables Vol C Tables 4.2.6.8 and 6.1.1.4'
B B 0.0013 0.0007 'International Tables Vol C Tables 4.2.6.8 and 6.1.1.4'
N N 0.0061 0.0033 'International Tables Vol C Tables 4.2.6.8 and 6.1.1.4'
O O 0.0106 0.0060 'International Tables Vol C Tables 4.2.6.8 and 6.1.1.4'
F F 0.0171 0.0103 'International Tables Vol C Tables 4.2.6.8 and 6.1.1.4'
Fe Fe 0.3463 0.8444 'International Tables Vol C Tables 4.2.6.8 and 6.1.1.4'

loop_
_geom_angle_atom_site_label_1
_geom_angle_atom_site_label_2
_geom_angle_atom_site_label_3
_geom_angle
N2 Fe1 N1 91.25(17)
N2 Fe1 N8 98.03(16)
N1 Fe1 N8 88.83(15)
N2 Fe1 N5 99.97(19)
N1 Fe1 N5 92.35(17)
N8 Fe1 N5 161.94(19)
N2 Fe1 N7 175.46(17)
N1 Fe1 N7 92.67(18)
N8 Fe1 N7 79.76(16)
N5 Fe1 N7 82.17(18)
N2 Fe1 N6 93.35(17)
N1 Fe1 N6 172.97(18)
N8 Fe1 N6 95.79(15)
N5 Fe1 N6 81.62(16)
N7 Fe1 N6 82.97(18)
C1 Fe2 C3 86.72(18)
C1 Fe2 N11 99.1(3)
C3 Fe2 N11 89.7(2)
C1 Fe2 N10 93.7(2)
C3 Fe2 N10 91.9(2)
N11 Fe2 N10 167.1(3)
C1 Fe2 N9 94.20(18)
C3 Fe2 N9 179.1(2)
N11 Fe2 N9 90.33(19)
N10 Fe2 N9 87.80(19)
C1 Fe2 N12 176.2(3)
C3 Fe2 N12 95.08(19)
N11 Fe2 N12 84.3(3)
N10 Fe2 N12 82.9(3)
N9 Fe2 N12 84.00(19)
N3 Fe3 N4 88.28(15)
N3 Fe3 N13 93.23(17)
N4 Fe3 N13 177.20(19)
N3 Fe3 N14 99.01(16)
N4 Fe3 N14 88.12(16)
N13 Fe3 N14 93.97(16)
N3 Fe3 N15 94.52(17)
N4 Fe3 N15 92.73(17)
N13 Fe3 N15 84.81(17)
N14 Fe3 N15 166.46(16)
N3 Fe3 N16 177.56(17)
N4 Fe3 N16 93.76(16)
N13 Fe3 N16 84.67(17)
N14 Fe3 N16 82.40(16)
N15 Fe3 N16 84.06(17)
C4 Fe4 C2 86.84(18)
C4 Fe4 N19 99.51(19)
C2 Fe4 N19 87.99(19)
C4 Fe4 N17 96.46(19)
C2 Fe4 N17 95.43(18)
N19 Fe4 N17 163.83(19)
C4 Fe4 N18 93.77(17)
C2 Fe4 N18 178.38(18)
N19 Fe4 N18 93.38(19)
N17 Fe4 N18 83.01(17)
C4 Fe4 N20 176.87(19)
C2 Fe4 N20 96.29(19)
N19 Fe4 N20 80.7(2)
N17 Fe4 N20 83.2(2)
N18 Fe4 N20 83.10(18)
F3 B1 F4 111.1(4)
F3 B1 F1 111.5(4)
F4 B1 F1 111.3(4)
F3 B1 F2 108.0(4)
F4 B1 F2 108.3(4)
F1 B1 F2 106.4(4)
F7 B2 F8 107.2(10)
F7 B2 F6 112.8(9)
F8 B2 F6 107.6(6)
F7 B2 F5 111.2(8)
F8 B2 F5 108.2(6)
F6 B2 F5 109.7(6)
F10 B3 F11 132.0(17)
F10 B3 F9 115.2(16)
F11 B3 F9 102.3(15)
F10 B3 F12 104.0(14)
F11 B3 F12 90.0(16)
F9 B3 F12 109.0(16)
F10A B3A F11A 128(3)
F10A B3A F9A 110(2)
F11A B3A F9A 104(2)
F10A B3A F12A 108(2)
F11A B3A F12A 96(2)
F9A B3A F12A 109(2)
F14 B4 F16 113.4(11)
F14 B4 F15 107.8(10)
F16 B4 F15 112.6(10)
F14 B4 F13 105.7(9)
F16 B4 F13 111.8(9)
F15 B4 F13 105.1(10)
F18 B5 F17 112(2)
F18 B5 F19 102(2)
F17 B5 F19 116(2)
F18 B5 F20 114(2)
F17 B5 F20 107(2)
F19 B5 F20 106(2)
C1 N1 Fe1 162.0(4)
C2 N2 Fe1 166.8(4)
C3 N3 Fe3 166.7(4)
C4 N4 Fe3 166.1(4)
C5 N5 C9 119.1(5)
C5 N5 Fe1 126.1(5)
C9 N5 Fe1 113.3(4)
C16 N6 C12 118.5(5)
C16 N6 Fe1 125.9(4)
C12 N6 Fe1 112.1(4)
C11 N7 C17 109.4(4)
C11 N7 C10 111.6(4)
C17 N7 C10 112.4(5)
C11 N7 Fe1 108.9(4)
C17 N7 Fe1 107.6(3)
C10 N7 Fe1 106.6(3)
C22 N8 C18 119.3(4)
C22 N8 Fe1 126.5(4)
C18 N8 Fe1 113.7(3)
C30 N9 C34 117.3(4)
C30 N9 Fe2 116.1(4)
C34 N9 Fe2 126.5(3)
C40 N10 C36 119.2(6)
C40 N10 Fe2 127.1(4)
C36 N10 Fe2 113.6(6)
C23 N11 C27 120.4(8)
C23 N11 Fe2 126.8(5)
C27 N11 Fe2 112.8(7)
C35 N12 C29 112.6(7)
C35 N12 C28 116.6(7)
C29 N12 C28 108.7(6)
C35 N12 Fe2 105.2(4)
C29 N12 Fe2 110.3(4)
C28 N12 Fe2 102.9(6)
C52 N13 C48 117.4(5)
C52 N13 Fe3 126.6(3)
C48 N13 Fe3 114.8(4)
C58 N14 C54 118.0(4)
C58 N14 Fe3 128.8(3)
C54 N14 Fe3 113.2(3)
C41 N15 C45 117.8(5)
C41 N15 Fe3 128.2(4)
C45 N15 Fe3 112.8(3)
C53 N16 C46 113.1(4)
C53 N16 C47 109.8(4)
C46 N16 C47 111.0(4)
C53 N16 Fe3 106.5(3)
C46 N16 Fe3 106.1(3)
C47 N16 Fe3 110.2(3)
C76 N17 C72 118.0(5)
C76 N17 Fe4 127.1(3)
C72 N17 Fe4 113.3(5)
C70 N18 C66 117.8(5)
C70 N18 Fe4 125.9(4)
C66 N18 Fe4 114.6(3)
C59 N19 C63 117.6(5)
C59 N19 Fe4 127.1(4)
C63 N19 Fe4 115.3(4)
C64 N20 C65 109.3(6)
C64 N20 C71 114.2(5)
C65 N20 C71 110.9(6)
C64 N20 Fe4 106.5(4)
C65 N20 Fe4 110.4(3)
C71 N20 Fe4 105.4(4)
N1 C1 Fe2 171.7(4)
N2 C2 Fe4 168.7(4)
N3 C3 Fe2 170.4(5)
N4 C4 Fe4 170.5(4)
N5 C5 C6 121.7(8)
C7 C6 C5 119.7(8)
C6 C7 C8 120.2(7)
C9 C8 C7 116.0(9)
N5 C9 C8 123.1(7)
N5 C9 C10 114.2(5)
C8 C9 C10 122.7(8)
N7 C10 C9 107.9(5)
C12 C11 N7 111.2(4)
N6 C12 C13 122.1(6)
N6 C12 C11 115.7(4)
C13 C12 C11 122.2(6)
C14 C13 C12 118.7(7)
C13 C14 C15 119.6(6)
C16 C15 C14 116.7(7)
N6 C16 C15 124.2(7)
N7 C17 C18 107.9(4)
N8 C18 C19 121.5(5)
N8 C18 C17 116.1(4)
C19 C18 C17 122.4(5)
C20 C19 C18 117.9(6)
C21 C20 C19 120.7(5)
C20 C21 C22 119.0(5)
N8 C22 C21 121.6(6)
N11 C23 C24 123.7(11)
C25 C24 C23 114.8(14)
C24 C25 C26 122.2(9)
C27 C26 C25 118.1(13)
C26 C27 N11 120.7(14)
C26 C27 C28 124.0(13)
N11 C27 C28 115.3(7)
C27 C28 N12 110.8(6)
N12 C29 C30 112.6(5)
N9 C30 C31 123.7(6)
N9 C30 C29 116.5(5)
C31 C30 C29 119.8(6)
C32 C31 C30 118.3(7)
C31 C32 C33 119.2(5)
C34 C33 C32 118.8(6)
N9 C34 C33 122.6(5)
N12 C35 C36 110.5(6)
N10 C36 C37 119.1(9)
N10 C36 C35 113.8(7)
C37 C36 C35 127.0(8)
C38 C37 C36 118.5(8)
C39 C38 C37 119.1(9)
C38 C39 C40 121.7(10)
N10 C40 C39 122.4(7)
N15 C41 C42 121.9(6)
C43 C42 C41 120.4(6)
C42 C43 C44 118.9(6)
C45 C44 C43 117.5(6)
N15 C45 C44 123.3(6)
N15 C45 C46 113.4(5)
C44 C45 C46 123.2(6)
N16 C46 C45 108.0(4)
C48 C47 N16 112.0(4)
C49 C48 N13 122.2(6)
C49 C48 C47 123.1(5)
N13 C48 C47 114.6(4)
C48 C49 C50 120.0(6)
C51 C50 C49 118.5(6)
C50 C51 C52 119.4(6)
N13 C52 C51 122.4(6)
N16 C53 C54 108.2(4)
N14 C54 C55 121.3(5)
N14 C54 C53 114.8(4)
C55 C54 C53 123.9(4)
C56 C55 C54 119.9(5)
C55 C56 C57 119.3(5)
C58 C57 C56 118.3(6)
N14 C58 C57 123.2(5)
N19 C59 C60 122.3(7)
C59 C60 C61 119.3(8)
C62 C61 C60 119.1(7)
C61 C62 C63 120.2(7)
N19 C63 C62 121.4(7)
N19 C63 C64 113.3(6)
C62 C63 C64 125.3(6)
N20 C64 C63 106.8(4)
C66 C65 N20 111.5(5)
N18 C66 C67 123.8(6)
N18 C66 C65 115.5(5)
C67 C66 C65 120.7(5)
C68 C67 C66 118.3(6)
C67 C68 C69 119.1(6)
C70 C69 C68 119.8(6)
N18 C70 C69 121.2(5)
C72 C71 N20 108.1(4)
N17 C72 C73 121.6(8)
N17 C72 C71 114.1(6)
C73 C72 C71 124.3(7)
C72 C73 C74 119.9(7)
C75 C74 C73 118.2(8)
C74 C75 C76 119.0(9)
N17 C76 C75 123.1(6)
N1S C1S C2S 177.5(15)
N2S C3S C4S 165(3)
N3S C5S C6S 151(3)

loop_
_geom_bond_atom_site_label_1
_geom_bond_atom_site_label_2
_geom_bond_distance
Fe1 N2 1.978(5)
Fe1 N1 1.983(4)
Fe1 N8 2.031(4)
Fe1 N5 2.034(4)
Fe1 N7 2.051(5)
Fe1 N6 2.055(4)
Fe2 C1 1.904(5)
Fe2 C3 1.930(4)
Fe2 N11 1.942(6)
Fe2 N10 1.983(5)
Fe2 N9 1.992(4)
Fe2 N12 2.025(5)
Fe3 N3 1.939(4)
Fe3 N4 1.952(4)
Fe3 N13 1.965(4)
Fe3 N14 1.970(4)
Fe3 N15 1.976(4)
Fe3 N16 1.999(4)
Fe4 C4 1.911(4)
Fe4 C2 1.922(5)
Fe4 N19 1.971(5)
Fe4 N17 1.980(5)
Fe4 N18 2.025(4)
Fe4 N20 2.032(5)
B1 F3 1.382(6)
B1 F4 1.385(6)
B1 F1 1.392(6)
B1 F2 1.417(6)
B2 F7 1.339(11)
B2 F8 1.343(8)
B2 F6 1.351(9)
B2 F5 1.349(9)
B3 F10 1.268(18)
B3 F11 1.32(2)
B3 F9 1.39(2)
B3 F12 1.43(2)
B3A F10A 1.29(2)
B3A F11A 1.31(3)
B3A F9A 1.38(3)
B3A F12A 1.42(3)
B4 F14 1.349(13)
B4 F16 1.353(15)
B4 F15 1.403(14)
B4 F13 1.444(14)
B5 F18 1.288(19)
B5 F17 1.321(19)
B5 F19 1.348(19)
B5 F20 1.36(2)
N1 C1 1.158(6)
N2 C2 1.159(7)
N3 C3 1.161(6)
N4 C4 1.163(6)
N5 C5 1.360(8)
N5 C9 1.356(9)
N6 C16 1.316(8)
N6 C12 1.352(7)
N7 C11 1.490(7)
N7 C17 1.491(7)
N7 C10 1.498(6)
N8 C22 1.347(7)
N8 C18 1.349(7)
N9 C30 1.318(8)
N9 C34 1.361(7)
N10 C40 1.332(8)
N10 C36 1.348(8)
N11 C23 1.352(13)
N11 C27 1.380(11)
N12 C35 1.458(13)
N12 C29 1.496(7)
N12 C28 1.523(14)
N13 C52 1.337(7)
N13 C48 1.374(7)
N14 C58 1.341(7)
N14 C54 1.366(6)
N15 C41 1.342(7)
N15 C45 1.361(7)
N16 C53 1.481(7)
N16 C46 1.482(7)
N16 C47 1.494(6)
N17 C76 1.341(8)
N17 C72 1.366(7)
N18 C70 1.348(7)
N18 C66 1.344(7)
N19 C59 1.353(8)
N19 C63 1.359(7)
N20 C64 1.476(10)
N20 C65 1.494(8)
N20 C71 1.504(9)
C5 C6 1.395(11)
C6 C7 1.332(15)
C7 C8 1.477(15)
C8 C9 1.374(9)
C9 C10 1.502(10)
C11 C12 1.477(9)
C12 C13 1.378(8)
C13 C14 1.368(13)
C14 C15 1.420(13)
C15 C16 1.370(9)
C17 C18 1.506(7)
C18 C19 1.409(7)
C19 C20 1.378(10)
C20 C21 1.369(11)
C21 C22 1.389(8)
C23 C24 1.409(10)
C24 C25 1.41(2)
C25 C26 1.44(2)
C26 C27 1.372(16)
C27 C28 1.434(18)
C29 C30 1.512(9)
C30 C31 1.393(8)
C31 C32 1.369(11)
C32 C33 1.386(10)
C33 C34 1.373(7)
C35 C36 1.490(14)
C36 C37 1.435(13)
C37 C38 1.418(17)
C38 C39 1.280(16)
C39 C40 1.381(8)
C41 C42 1.391(9)
C42 C43 1.355(11)
C43 C44 1.419(13)
C44 C45 1.382(9)
C45 C46 1.504(9)
C47 C48 1.489(8)
C48 C49 1.367(8)
C49 C50 1.381(11)
C50 C51 1.373(11)
C51 C52 1.399(8)
C53 C54 1.498(8)
C54 C55 1.381(8)
C55 C56 1.362(9)
C56 C57 1.398(9)
C57 C58 1.372(8)
C59 C60 1.360(10)
C60 C61 1.382(12)
C61 C62 1.346(13)
C62 C63 1.375(11)
C63 C64 1.517(11)
C65 C66 1.499(9)
C66 C67 1.370(9)
C67 C68 1.370(11)
C68 C69 1.385(9)
C69 C70 1.380(8)
C71 C72 1.471(11)
C72 C73 1.379(11)
C73 C74 1.406(15)
C74 C75 1.379(13)
C75 C76 1.393(9)
N1S C1S 1.133(18)
C1S C2S 1.434(14)
N3S C5S 1.158(17)
C3S N2S 1.156(16)
C3S C4S 1.447(16)
C5S C6S 1.485(17)
